data_4516731
loop_
_publ_author_name
'Cao, Tao'
'Yang, Zheng'
'Ma, Shengming'

_publ_section_title
;
 Selectivities in Nickel-Catalyzed Hydrocarboxylation of Enynes with
 Carbon Dioxide
;
_journal_issue 7
_journal_name_full 'ACS Catalysis'
_journal_page_first 4504
_journal_paper_doi 10.1021/acscatal.7b00556
_journal_volume 7
_journal_year 2017
_chemical_formula_sum 'C15 H19 N O4 S'
_chemical_formula_weight 309.37
_space_group_crystal_system monoclinic
_space_group_IT_number 14
_space_group_name_Hall '-P 2ybc'
_space_group_name_H-M_alt 'P 1 21/c 1'
_atom_sites_solution_hydrogens geom
_audit_creation_method SHELXL-2013
_cell_angle_alpha 90
_cell_angle_beta 102.103(3)
_cell_angle_gamma 90
_cell_formula_units_Z 4
_cell_length_a 12.6954(14)
_cell_length_b 5.5859(6)
_cell_length_c 22.534(2)
_cell_measurement_reflns_used 1907
_cell_measurement_temperature 293(2)
_cell_measurement_theta_max 45.513
_cell_measurement_theta_min 5.434
_cell_volume 1562.5(3)
_computing_cell_refinement 'Bruker SMART'
_computing_data_collection 'Bruker SMART'
_computing_data_reduction 'Bruker SHELXTL'
_computing_molecular_graphics 'Bruker SHELXTL'
_computing_publication_material 'Bruker SHELXTL'
_computing_structure_refinement 'SHELXL-2013 (Sheldrick, 2013)'
_computing_structure_solution 'Bruker SHELXTL'
_diffrn_ambient_temperature 293(2)
_diffrn_measured_fraction_theta_full 1.000
_diffrn_measured_fraction_theta_max 1.000
_diffrn_measurement_device_type 'CCD area detector'
_diffrn_measurement_method 'phi and omega scans'
_diffrn_radiation_type MoK\a
_diffrn_radiation_wavelength 0.71073
_diffrn_reflns_av_R_equivalents 0.0396
_diffrn_reflns_av_unetI/netI 0.0384
_diffrn_reflns_Laue_measured_fraction_full 1.000
_diffrn_reflns_Laue_measured_fraction_max 1.000
_diffrn_reflns_limit_h_max 15
_diffrn_reflns_limit_h_min -15
_diffrn_reflns_limit_k_max 6
_diffrn_reflns_limit_k_min -6
_diffrn_reflns_limit_l_max 24
_diffrn_reflns_limit_l_min -27
_diffrn_reflns_number 8969
_diffrn_reflns_point_group_measured_fraction_full 1.000
_diffrn_reflns_point_group_measured_fraction_max 1.000
_diffrn_reflns_theta_full 25.242
_diffrn_reflns_theta_max 25.994
_diffrn_reflns_theta_min 1.849
_exptl_absorpt_coefficient_mu 0.222
_exptl_absorpt_correction_T_max 0.7457
_exptl_absorpt_correction_T_min 0.6445
_exptl_absorpt_correction_type multi-scan
_exptl_absorpt_process_details sadabs
_exptl_crystal_colour colorless
_exptl_crystal_density_diffrn 1.315
_exptl_crystal_description prismatic
_exptl_crystal_F_000 656
_exptl_crystal_size_max 0.211
_exptl_crystal_size_mid 0.175
_exptl_crystal_size_min 0.122
_refine_diff_density_max 0.392
_refine_diff_density_min -0.212
_refine_diff_density_rms 0.065
_refine_ls_extinction_expression Fc^*^=kFc[1+0.001xFc^2^\l^3^/sin(2\q)]^-1/4^
_refine_ls_extinction_method SHELXL
_refine_ls_goodness_of_fit_ref 1.046
_refine_ls_hydrogen_treatment constr
_refine_ls_matrix_type full
_refine_ls_number_parameters 195
_refine_ls_number_reflns 3062
_refine_ls_number_restraints 0
_refine_ls_restrained_S_all 1.046
_refine_ls_R_factor_all 0.0839
_refine_ls_R_factor_gt 0.0647
_refine_ls_shift/su_max 0.046
_refine_ls_shift/su_mean 0.001
_refine_ls_structure_factor_coef Fsqd
_refine_ls_weighting_details 'w=1/[\s^2^(Fo^2^)+(0.0994P)^2^+0.4935P] where P=(Fo^2^+2Fc^2^)/3'
_refine_ls_weighting_scheme calc
_refine_ls_wR_factor_gt 0.1737
_refine_ls_wR_factor_ref 0.1887
_reflns_Friedel_coverage 0.000
_reflns_number_gt 2255
_reflns_number_total 3062
_reflns_threshold_expression 'I > 2\s(I)'
_cod_data_source_file cs7b00556_si_002.cif
_cod_data_source_block cd214174
_cod_original_sg_symbol_H-M 'P 21/c'
_cod_database_code 4516731
_shelx_space_group_comment
; 
The symmetry employed for this shelxl refinement is uniquely defined 
by the following loop, which should always be used as a source of 
symmetry information in preference to the above space-group names. 
They are only intended as comments. 
;
_shelxl_version_number 2013-4

loop_
_space_group_symop_operation_xyz
'x, y, z'
'-x, y+1/2, -z+1/2'
'-x, -y, -z'
'x, -y-1/2, z-1/2'

loop_
_atom_site_label
_atom_site_type_symbol
_atom_site_fract_x
_atom_site_fract_y
_atom_site_fract_z
_atom_site_U_iso_or_equiv
_atom_site_adp_type
_atom_site_occupancy
_atom_site_site_symmetry_order
_atom_site_calc_flag
_atom_site_refinement_flags_posn
_atom_site_refinement_flags_adp
S1 S 0.24554(6) 0.01855(13) 0.24418(3) 0.0633(3) Uani 1 1 d . .
N1 N 0.31575(18) 0.1826(4) 0.29820(10) 0.0574(6) Uani 1 1 d . .
O1 O 0.36053(18) 0.9584(4) 0.47793(10) 0.0815(7) Uani 1 1 d . .
H1 H 0.4097 1.0292 0.5005 0.122 Uiso 1 1 calc R U
O2 O 0.49829(18) 0.7688(4) 0.45135(10) 0.0789(7) Uani 1 1 d . .
O3 O 0.32128(19) -0.1176(4) 0.22000(10) 0.0819(7) Uani 1 1 d . .
O4 O 0.16526(19) -0.0970(4) 0.26961(10) 0.0798(7) Uani 1 1 d . .
C1 C 0.4027(2) 0.3386(5) 0.28492(12) 0.0586(7) Uani 1 1 d . .
H1A H 0.3748 0.4566 0.2540 0.070 Uiso 1 1 calc R U
H1B H 0.4587 0.2458 0.2722 0.070 Uiso 1 1 calc R U
C2 C 0.2574(2) 0.3177(5) 0.33672(12) 0.0607(7) Uani 1 1 d . .
H2A H 0.2291 0.2123 0.3638 0.073 Uiso 1 1 calc R U
H2B H 0.1986 0.4082 0.3125 0.073 Uiso 1 1 calc R U
C3 C 0.3427(2) 0.4818(5) 0.37165(11) 0.0535(7) Uani 1 1 d . .
C4 C 0.4438(2) 0.4556(5) 0.34669(11) 0.0550(7) Uani 1 1 d . .
H4 H 0.4734 0.6141 0.3412 0.066 Uiso 1 1 calc R U
C5 C 0.5294(3) 0.3021(7) 0.38604(15) 0.0807(10) Uani 1 1 d . .
H5A H 0.5526 0.3770 0.4249 0.121 Uiso 1 1 calc R U
H5B H 0.5896 0.2852 0.3668 0.121 Uiso 1 1 calc R U
H5C H 0.5000 0.1471 0.3913 0.121 Uiso 1 1 calc R U
C6 C 0.3200(2) 0.6236(6) 0.41506(12) 0.0627(8) Uani 1 1 d . .
C7 C 0.4000(3) 0.7900(6) 0.44965(12) 0.0629(7) Uani 1 1 d . .
C8 C 0.2105(3) 0.6268(8) 0.43083(17) 0.0997(13) Uani 1 1 d . .
H8A H 0.1560 0.6120 0.3944 0.150 Uiso 1 1 calc R U
H8B H 0.2009 0.7750 0.4507 0.150 Uiso 1 1 calc R U
H8C H 0.2047 0.4956 0.4575 0.150 Uiso 1 1 calc R U
C9 C 0.1819(2) 0.2175(5) 0.18740(12) 0.0570(7) Uani 1 1 d . .
C10 C 0.2337(2) 0.2881(6) 0.14223(13) 0.0665(8) Uani 1 1 d . .
H10 H 0.2997 0.2204 0.1400 0.080 Uiso 1 1 calc R U
C11 C 0.1884(3) 0.4570(7) 0.10077(14) 0.0735(9) Uani 1 1 d . .
H11 H 0.2236 0.5011 0.0701 0.088 Uiso 1 1 calc R U
C12 C 0.0907(3) 0.5641(6) 0.10360(14) 0.0724(9) Uani 1 1 d . .
C13 C 0.0399(2) 0.4896(6) 0.14869(15) 0.0747(9) Uani 1 1 d . .
H13 H -0.0260 0.5576 0.1511 0.090 Uiso 1 1 calc R U
C14 C 0.0836(2) 0.3172(6) 0.19041(13) 0.0669(8) Uani 1 1 d . .
H14 H 0.0474 0.2687 0.2202 0.080 Uiso 1 1 calc R U
C15 C 0.0433(3) 0.7562(8) 0.05913(17) 0.1025(13) Uani 1 1 d . .
H15A H -0.0339 0.7482 0.0518 0.154 Uiso 1 1 calc R U
H15B H 0.0667 0.7326 0.0217 0.154 Uiso 1 1 calc R U
H15C H 0.0670 0.9103 0.0756 0.154 Uiso 1 1 calc R U

loop_
_atom_site_aniso_label
_atom_site_aniso_U_11
_atom_site_aniso_U_22
_atom_site_aniso_U_33
_atom_site_aniso_U_23
_atom_site_aniso_U_13
_atom_site_aniso_U_12
S1 0.0762(5) 0.0442(4) 0.0664(5) -0.0097(3) 0.0082(4) -0.0029(3)
N1 0.0643(14) 0.0492(12) 0.0570(12) -0.0029(10) 0.0088(10) -0.0030(11)
O1 0.0840(15) 0.0804(16) 0.0763(15) -0.0251(12) 0.0084(12) -0.0150(12)
O2 0.0715(14) 0.0835(16) 0.0790(14) -0.0215(12) 0.0096(11) -0.0182(12)
O3 0.0987(16) 0.0569(13) 0.0872(14) -0.0161(11) 0.0131(12) 0.0155(12)
O4 0.0984(16) 0.0574(13) 0.0813(14) -0.0076(11) 0.0140(12) -0.0227(12)
C1 0.0618(16) 0.0553(16) 0.0594(16) -0.0016(13) 0.0144(13) -0.0048(13)
C2 0.0634(17) 0.0618(17) 0.0568(15) -0.0079(13) 0.0119(13) -0.0131(14)
C3 0.0602(16) 0.0509(15) 0.0465(13) 0.0028(11) 0.0044(11) -0.0111(12)
C4 0.0581(16) 0.0502(15) 0.0541(15) 0.0032(12) 0.0062(12) -0.0048(12)
C5 0.075(2) 0.083(2) 0.079(2) 0.0196(18) 0.0056(16) 0.0040(18)
C6 0.0643(17) 0.0704(19) 0.0536(15) -0.0081(14) 0.0127(13) -0.0139(14)
C7 0.073(2) 0.0633(18) 0.0515(15) -0.0075(13) 0.0123(13) -0.0141(15)
C8 0.083(2) 0.126(4) 0.098(3) -0.043(3) 0.037(2) -0.033(2)
C9 0.0575(16) 0.0542(16) 0.0564(15) -0.0144(13) 0.0053(12) -0.0035(13)
C10 0.0553(16) 0.076(2) 0.0668(17) -0.0085(16) 0.0100(13) 0.0094(15)
C11 0.071(2) 0.086(2) 0.0638(18) 0.0018(17) 0.0151(15) 0.0046(17)
C12 0.0682(19) 0.080(2) 0.0631(18) -0.0061(16) 0.0008(15) 0.0074(17)
C13 0.0572(17) 0.088(2) 0.075(2) -0.0116(18) 0.0070(15) 0.0145(16)
C14 0.0589(17) 0.080(2) 0.0613(17) -0.0115(16) 0.0110(13) -0.0035(15)
C15 0.103(3) 0.109(3) 0.089(2) 0.011(2) 0.005(2) 0.030(3)

loop_
_atom_type_symbol
_atom_type_description
_atom_type_scat_dispersion_real
_atom_type_scat_dispersion_imag
_atom_type_scat_source
C C 0.0033 0.0016 'International Tables Vol C Tables 4.2.6.8 and 6.1.1.4'
H H 0.0000 0.0000 'International Tables Vol C Tables 4.2.6.8 and 6.1.1.4'
N N 0.0061 0.0033 'International Tables Vol C Tables 4.2.6.8 and 6.1.1.4'
O O 0.0106 0.0060 'International Tables Vol C Tables 4.2.6.8 and 6.1.1.4'
S S 0.1246 0.1234 'International Tables Vol C Tables 4.2.6.8 and 6.1.1.4'

loop_
_geom_angle_atom_site_label_1
_geom_angle_atom_site_label_2
_geom_angle_atom_site_label_3
_geom_angle
O3 S1 O4 120.69(15)
O3 S1 N1 106.20(13)
O4 S1 N1 106.23(12)
O3 S1 C9 107.70(13)
O4 S1 C9 108.70(14)
N1 S1 C9 106.49(13)
C2 N1 C1 107.9(2)
C2 N1 S1 117.86(18)
C1 N1 S1 119.48(17)
C7 O1 H1 109.5
N1 C1 C4 101.1(2)
N1 C1 H1A 111.5
C4 C1 H1A 111.5
N1 C1 H1B 111.5
C4 C1 H1B 111.5
H1A C1 H1B 109.4
N1 C2 C3 103.1(2)
N1 C2 H2A 111.1
C3 C2 H2A 111.1
N1 C2 H2B 111.1
C3 C2 H2B 111.1
H2A C2 H2B 109.1
C6 C3 C2 120.1(3)
C6 C3 C4 131.2(2)
C2 C3 C4 108.6(2)
C3 C4 C5 113.4(2)
C3 C4 C1 103.1(2)
C5 C4 C1 110.9(3)
C3 C4 H4 109.7
C5 C4 H4 109.7
C1 C4 H4 109.7
C4 C5 H5A 109.5
C4 C5 H5B 109.5
H5A C5 H5B 109.5
C4 C5 H5C 109.5
H5A C5 H5C 109.5
H5B C5 H5C 109.5
C3 C6 C7 122.1(3)
C3 C6 C8 122.1(3)
C7 C6 C8 115.8(3)
O2 C7 O1 122.9(3)
O2 C7 C6 122.1(3)
O1 C7 C6 115.1(3)
C6 C8 H8A 109.5
C6 C8 H8B 109.5
H8A C8 H8B 109.5
C6 C8 H8C 109.5
H8A C8 H8C 109.5
H8B C8 H8C 109.5
C10 C9 C14 119.8(3)
C10 C9 S1 120.0(2)
C14 C9 S1 120.1(2)
C11 C10 C9 120.3(3)
C11 C10 H10 119.9
C9 C10 H10 119.9
C10 C11 C12 121.1(3)
C10 C11 H11 119.4
C12 C11 H11 119.4
C13 C12 C11 117.7(3)
C13 C12 C15 121.5(3)
C11 C12 C15 120.8(3)
C12 C13 C14 122.0(3)
C12 C13 H13 119.0
C14 C13 H13 119.0
C13 C14 C9 119.1(3)
C13 C14 H14 120.4
C9 C14 H14 120.4
C12 C15 H15A 109.5
C12 C15 H15B 109.5
H15A C15 H15B 109.5
C12 C15 H15C 109.5
H15A C15 H15C 109.5
H15B C15 H15C 109.5

loop_
_geom_bond_atom_site_label_1
_geom_bond_atom_site_label_2
_geom_bond_distance
S1 O3 1.421(2)
S1 O4 1.424(2)
S1 N1 1.631(2)
S1 C9 1.758(3)
N1 C2 1.463(4)
N1 C1 1.486(4)
O1 C7 1.295(4)
O1 H1 0.8200
O2 C7 1.246(4)
C1 C4 1.527(4)
C1 H1A 0.9700
C1 H1B 0.9700
C2 C3 1.508(4)
C2 H2A 0.9700
C2 H2B 0.9700
C3 C6 1.336(4)
C3 C4 1.512(4)
C4 C5 1.516(4)
C4 H4 0.9800
C5 H5A 0.9600
C5 H5B 0.9600
C5 H5C 0.9600
C6 C7 1.473(4)
C6 C8 1.506(4)
C8 H8A 0.9600
C8 H8B 0.9600
C8 H8C 0.9600
C9 C10 1.380(4)
C9 C14 1.381(4)
C10 C11 1.367(4)
C10 H10 0.9300
C11 C12 1.391(4)
C11 H11 0.9300
C12 C13 1.377(5)
C12 C15 1.505(5)
C13 C14 1.378(5)
C13 H13 0.9300
C14 H14 0.9300
C15 H15A 0.9600
C15 H15B 0.9600
C15 H15C 0.9600

loop_
_geom_hbond_atom_site_label_D
_geom_hbond_atom_site_label_H
_geom_hbond_atom_site_label_A
_geom_hbond_distance_DH
_geom_hbond_distance_HA
_geom_hbond_distance_DA
_geom_hbond_angle_DHA
_geom_hbond_site_symmetry_A
O1 H1 O2 0.82 1.81 2.622(3) 169.6 3_676
C1 H1A O3 0.97 2.55 3.435(4) 152.2 1_565
O1 H1 O2 0.82 1.81 2.622(3) 169.6 3_676
C1 H1A O3 0.97 2.55 3.435(4) 152.2 1_565

loop_
_geom_torsion_atom_site_label_1
_geom_torsion_atom_site_label_2
_geom_torsion_atom_site_label_3
_geom_torsion_atom_site_label_4
_geom_torsion
O3 S1 N1 C2 -171.8(2)
O4 S1 N1 C2 -42.2(2)
C9 S1 N1 C2 73.6(2)
O3 S1 N1 C1 54.0(2)
O4 S1 N1 C1 -176.4(2)
C9 S1 N1 C1 -60.6(2)
C2 N1 C1 C4 41.2(3)
S1 N1 C1 C4 179.47(18)
C1 N1 C2 C3 -30.0(3)
S1 N1 C2 C3 -168.99(18)
N1 C2 C3 C6 -175.5(2)
N1 C2 C3 C4 6.6(3)
C6 C3 C4 C5 80.2(4)
C2 C3 C4 C5 -102.1(3)
C6 C3 C4 C1 -159.8(3)
C2 C3 C4 C1 17.9(3)
N1 C1 C4 C3 -34.6(3)
N1 C1 C4 C5 87.1(3)
C2 C3 C6 C7 -178.9(3)
C4 C3 C6 C7 -1.5(5)
C2 C3 C6 C8 -0.1(5)
C4 C3 C6 C8 177.3(3)
C3 C6 C7 O2 -17.8(5)
C8 C6 C7 O2 163.4(3)
C3 C6 C7 O1 162.3(3)
C8 C6 C7 O1 -16.5(4)
O3 S1 C9 C10 -25.1(3)
O4 S1 C9 C10 -157.5(2)
N1 S1 C9 C10 88.5(2)
O3 S1 C9 C14 159.7(2)
O4 S1 C9 C14 27.4(3)
N1 S1 C9 C14 -86.7(2)
C14 C9 C10 C11 0.4(4)
S1 C9 C10 C11 -174.8(2)
C9 C10 C11 C12 1.1(5)
C10 C11 C12 C13 -1.6(5)
C10 C11 C12 C15 177.8(3)
C11 C12 C13 C14 0.8(5)
C15 C12 C13 C14 -178.7(3)
C12 C13 C14 C9 0.6(5)
C10 C9 C14 C13 -1.2(4)
S1 C9 C14 C13 174.0(2)
